data_7223515
loop_
_publ_author_name
'Griffiths, Kieran'
'Dokorou, Vassiliki N.'
'Spencer, John'
'Abdul-Sada, Alaa'
'Vargas, Alfredo'
'Kostakis, George E.'

_publ_section_title
;
 Isoskeletal Schiff base polynuclear coordination clusters: synthetic and
 theoretical aspects
;
_journal_issue 5
_journal_name_full CrystEngComm
_journal_page_first 704
_journal_paper_doi 10.1039/C5CE02109J
_journal_volume 18
_journal_year 2016
_chemical_formula_moiety 'C14 H11 Cl N2 O5'
_chemical_formula_sum 'C14 H11 Cl N2 O5'
_chemical_formula_weight 322.70
_chemical_name_systematic
;
 ?
;
_space_group_crystal_system triclinic
_space_group_IT_number 2
_space_group_name_Hall '-P 1'
_space_group_name_H-M_alt 'P -1'
_symmetry_space_group_name_Hall '-P 1'
_symmetry_space_group_name_H-M 'P -1'
_atom_sites_solution_hydrogens mixed
_audit_creation_date 2015-02-23
_audit_creation_method
;
Olex2 1.2
(compiled 2015.01.26 svn.r3150 for OlexSys, GUI svn.r4998)
;
_audit_update_record
;
2015-11-15 deposited with the CCDC.
2015-12-17 downloaded from the CCDC.
;
_cell_angle_alpha 76.153(5)
_cell_angle_beta 89.966(5)
_cell_angle_gamma 88.423(5)
_cell_formula_units_Z 4
_cell_length_a 6.9697(4)
_cell_length_b 12.6645(7)
_cell_length_c 15.0866(8)
_cell_measurement_temperature 173
_cell_volume 1292.45(13)
_computing_molecular_graphics 'Olex2 (Dolomanov et al., 2009)'
_computing_publication_material 'Olex2 (Dolomanov et al., 2009)'
_computing_structure_refinement 'ShelXL (Sheldrick, 2008)'
_diffrn_ambient_temperature 173.0
_diffrn_measured_fraction_theta_full 0.975
_diffrn_measured_fraction_theta_max 0.954
_diffrn_radiation_type CuK\a
_diffrn_radiation_wavelength 1.54184
_diffrn_reflns_av_R_equivalents 0.0243
_diffrn_reflns_av_unetI/netI 0.0398
_diffrn_reflns_laue_measured_fraction_full 0.975
_diffrn_reflns_laue_measured_fraction_max 0.954
_diffrn_reflns_limit_h_max 8
_diffrn_reflns_limit_h_min -5
_diffrn_reflns_limit_k_max 15
_diffrn_reflns_limit_k_min -15
_diffrn_reflns_limit_l_max 18
_diffrn_reflns_limit_l_min -18
_diffrn_reflns_number 7064
_diffrn_reflns_point_group_measured_fraction_full 0.975
_diffrn_reflns_point_group_measured_fraction_max 0.954
_diffrn_reflns_theta_full 25.000
_diffrn_reflns_theta_max 71.340
_diffrn_reflns_theta_min 5.222
_exptl_absorpt_coefficient_mu 2.900
_exptl_absorpt_correction_T_max 1.000
_exptl_absorpt_correction_T_min 0.749
_exptl_absorpt_correction_type multi-scan
_exptl_absorpt_process_details
;
CrysAlisPro, Agilent Technologies,
Version 1.171.37.31 (release 14-01-2014 CrysAlis171 .NET)
(compiled Jan 14 2014,18:38:05)
Empirical absorption correction using spherical harmonics,
 implemented in SCALE3 ABSPACK scaling algorithm.
;
_exptl_crystal_colour red
_exptl_crystal_colour_primary red
_exptl_crystal_density_diffrn 1.658
_exptl_crystal_description plate
_exptl_crystal_F_000 664
_exptl_crystal_size_max 0.12
_exptl_crystal_size_mid 0.08
_exptl_crystal_size_min 0.01
_refine_diff_density_max 0.655
_refine_diff_density_min -0.331
_refine_diff_density_rms 0.080
_refine_ls_extinction_method none
_refine_ls_goodness_of_fit_ref 1.054
_refine_ls_hydrogen_treatment mixed
_refine_ls_matrix_type full
_refine_ls_number_parameters 417
_refine_ls_number_reflns 4806
_refine_ls_number_restraints 2
_refine_ls_restrained_S_all 1.054
_refine_ls_R_factor_all 0.0593
_refine_ls_R_factor_gt 0.0493
_refine_ls_shift/su_max 0.000
_refine_ls_shift/su_mean 0.000
_refine_ls_structure_factor_coef Fsqd
_refine_ls_weighting_details 'w=1/[\s^2^(Fo^2^)+(0.0861P)^2^+0.1097P] where P=(Fo^2^+2Fc^2^)/3'
_refine_ls_weighting_scheme calc
_refine_ls_wR_factor_gt 0.1324
_refine_ls_wR_factor_ref 0.1451
_reflns_Friedel_coverage 0.000
_reflns_number_gt 3925
_reflns_number_total 4806
_reflns_threshold_expression 'I > 2\s(I)'
_cod_data_source_file c5ce02109j2.cif
_cod_data_source_block H2L3_CCDC_1406218
_cod_depositor_comments 'Adding full bibliography for 7223506--7223525.cif.'
_cod_database_code 7223515
_shelxl_version_number 2014-1
_shelx_space_group_comment
;
The symmetry employed for this shelxl refinement is uniquely defined
by the following loop, which should always be used as a source of
symmetry information in preference to the above space-group names.
They are only intended as comments.
;
_olex2_refinement_description
;
1. Fixed Uiso
 At 1.2 times of:
  All C(H) groups, All C(H,H,H,H,H,H) groups
 At 1.5 times of:
  All C(H,H,H) groups
2. Restrained distances
 O2-H2 = O7-H7
 0.88 with sigma of 0.02
3. Others
 Fixed Sof: H1(0.75) H3B(0.75) H7(0.25) H2(0.25)
4.a Aromatic/amide H refined with riding coordinates:
 C3(H3A), C4(H4), C5(H5), C8(H8), C10(H10), C13(H13), C17(H17), C18(H18),
 C19(H19), C22(H22), C24(H24), C27(H27)
4.b Idealised Me refined as rotating group:
 C1(H1A,H1B,H1C), C15(H15A,H15B,H15C)
;
_olex2_submission_special_instructions 'No special instructions were received'

loop_
_space_group_symop_operation_xyz
'x, y, z'
'-x, -y, -z'

loop_
_atom_site_label
_atom_site_type_symbol
_atom_site_fract_x
_atom_site_fract_y
_atom_site_fract_z
_atom_site_U_iso_or_equiv
_atom_site_adp_type
_atom_site_occupancy
_atom_site_site_symmetry_order
_atom_site_calc_flag
_atom_site_refinement_flags_posn
_atom_site_refinement_flags_occupancy
Cl1 Cl 0.38159(9) 0.98265(4) 0.11863(3) 0.03147(17) Uani 1 1 d . .
O1 O 0.4315(3) 0.58558(14) 0.78792(11) 0.0318(4) Uani 1 1 d . .
O2 O 0.4317(3) 0.61811(13) 0.60646(10) 0.0306(4) Uani 1 1 d D .
O3 O 0.3834(3) 0.56291(13) 0.39069(11) 0.0299(4) Uani 1 1 d . .
O4 O 0.3247(4) 0.67767(18) 0.05043(14) 0.0632(7) Uani 1 1 d . .
O5 O 0.4814(4) 0.82334(18) 0.01736(13) 0.0546(6) Uani 1 1 d . .
N1 N 0.3844(3) 0.74587(16) 0.44605(13) 0.0249(4) Uani 1 1 d . .
N2 N 0.3976(3) 0.75398(16) 0.07132(13) 0.0301(4) Uani 1 1 d . .
C1 C 0.4137(4) 0.5694(2) 0.88513(16) 0.0355(5) Uani 1 1 d . .
H1A H 0.2936 0.6040 0.8991 0.053 Uiso 1 1 calc GR .
H1B H 0.5224 0.6020 0.9089 0.053 Uiso 1 1 calc GR .
H1C H 0.4130 0.4913 0.9137 0.053 Uiso 1 1 calc GR .
C2 C 0.4127(3) 0.69069(18) 0.73787(15) 0.0253(4) Uani 1 1 d . .
C3 C 0.3948(3) 0.7810(2) 0.77337(15) 0.0280(5) Uani 1 1 d . .
H3A H 0.3997 0.7726 0.8376 0.034 Uiso 1 1 calc R .
C4 C 0.3691(3) 0.88698(19) 0.71485(17) 0.0300(5) Uani 1 1 d . .
H4 H 0.3564 0.9483 0.7406 0.036 Uiso 1 1 calc R .
C5 C 0.3625(3) 0.90130(18) 0.62305(16) 0.0277(5) Uani 1 1 d . .
H5 H 0.3439 0.9723 0.5849 0.033 Uiso 1 1 calc R .
C6 C 0.3838(3) 0.80936(18) 0.58336(15) 0.0239(4) Uani 1 1 d . .
C7 C 0.4113(3) 0.70128(18) 0.64053(14) 0.0238(4) Uani 1 1 d . .
C8 C 0.3711(3) 0.82603(18) 0.48825(15) 0.0250(4) Uani 1 1 d . .
H8 H 0.3521 0.8983 0.4525 0.030 Uiso 1 1 calc R .
C9 C 0.3802(3) 0.75455(18) 0.35154(14) 0.0236(4) Uani 1 1 d . .
C10 C 0.3781(3) 0.85376(18) 0.28701(15) 0.0247(4) Uani 1 1 d . .
H10 H 0.3725 0.9198 0.3064 0.030 Uiso 1 1 calc R .
C11 C 0.3841(3) 0.85647(18) 0.19474(14) 0.0242(4) Uani 1 1 d . .
C12 C 0.3886(3) 0.75839(19) 0.16773(15) 0.0259(5) Uani 1 1 d . .
C13 C 0.3864(3) 0.65864(18) 0.23177(15) 0.0257(5) Uani 1 1 d . .
H13 H 0.3866 0.5928 0.2121 0.031 Uiso 1 1 calc R .
C14 C 0.3840(3) 0.65586(18) 0.32406(15) 0.0244(4) Uani 1 1 d . .
Cl2 Cl 0.08909(9) 0.47987(4) 0.11973(4) 0.03266(17) Uani 1 1 d . .
O6 O 0.0876(3) 0.09006(14) 0.78897(10) 0.0316(4) Uani 1 1 d . .
O7 O 0.0738(3) 0.11929(13) 0.60769(11) 0.0300(4) Uani 1 1 d D .
O8 O 0.1029(3) 0.05999(13) 0.39096(11) 0.0294(4) Uani 1 1 d . .
O9 O -0.0078(5) 0.1817(2) 0.05284(16) 0.0732(9) Uani 1 1 d . .
O10 O 0.1729(4) 0.31940(19) 0.01571(13) 0.0545(6) Uani 1 1 d . .
N3 N 0.1108(3) 0.24345(16) 0.44617(13) 0.0252(4) Uani 1 1 d . .
N4 N 0.0862(3) 0.25272(17) 0.07184(14) 0.0349(5) Uani 1 1 d . .
C15 C 0.1073(4) 0.0759(2) 0.88632(16) 0.0383(6) Uani 1 1 d . .
H15A H 0.2279 0.1071 0.8998 0.057 Uiso 1 1 calc GR .
H15B H 0.1082 -0.0019 0.9162 0.057 Uiso 1 1 calc GR .
H15C H -0.0007 0.1128 0.9091 0.057 Uiso 1 1 calc GR .
C16 C 0.1028(3) 0.19397(19) 0.73771(15) 0.0249(4) Uani 1 1 d . .
C17 C 0.1242(3) 0.2848(2) 0.77149(16) 0.0286(5) Uani 1 1 d . .
H17 H 0.1234 0.2777 0.8356 0.034 Uiso 1 1 calc R .
C18 C 0.1475(3) 0.38933(19) 0.71176(17) 0.0291(5) Uani 1 1 d . .
H18 H 0.1620 0.4510 0.7365 0.035 Uiso 1 1 calc R .
C19 C 0.1490(3) 0.40161(18) 0.62034(16) 0.0275(5) Uani 1 1 d . .
H19 H 0.1676 0.4714 0.5812 0.033 Uiso 1 1 calc R .
C20 C 0.1226(3) 0.30929(18) 0.58233(15) 0.0244(4) Uani 1 1 d . .
C21 C 0.0976(3) 0.20231(18) 0.64069(15) 0.0235(4) Uani 1 1 d . .
C22 C 0.1287(3) 0.32394(17) 0.48740(15) 0.0244(4) Uani 1 1 d . .
H22 H 0.1467 0.3952 0.4508 0.029 Uiso 1 1 calc R .
C23 C 0.1085(3) 0.25107(18) 0.35212(14) 0.0235(4) Uani 1 1 d . .
C24 C 0.1089(3) 0.35046(18) 0.28746(15) 0.0249(4) Uani 1 1 d . .
H24 H 0.1143 0.4163 0.3069 0.030 Uiso 1 1 calc R .
C25 C 0.1013(3) 0.35363(18) 0.19505(15) 0.0248(4) Uani 1 1 d . .
C26 C 0.0942(3) 0.25556(19) 0.16849(15) 0.0267(5) Uani 1 1 d . .
C27 C 0.0908(3) 0.15587(19) 0.23191(16) 0.0275(5) Uani 1 1 d . .
H27 H 0.0826 0.0903 0.2122 0.033 Uiso 1 1 calc R .
C28 C 0.0997(3) 0.15311(18) 0.32428(15) 0.0246(4) Uani 1 1 d . .
H1 H 0.400(5) 0.686(3) 0.482(3) 0.029 Uiso 0.75 1 d R P
H3B H 0.096(5) 0.182(3) 0.484(3) 0.029 Uiso 0.75 1 d R P
H8A H 0.044(4) 0.011(2) 0.376(2) 0.029 Uiso 1 1 d R .
H3 H 0.439(4) 0.511(3) 0.378(2) 0.029 Uiso 1 1 d R .
H7 H -0.039(8) 0.127(9) 0.582(7) 0.029 Uiso 0.25 1 d DR P
H2 H 0.307(4) 0.618(9) 0.600(8) 0.029 Uiso 0.25 1 d DR P

loop_
_atom_site_aniso_label
_atom_site_aniso_U_11
_atom_site_aniso_U_22
_atom_site_aniso_U_33
_atom_site_aniso_U_23
_atom_site_aniso_U_13
_atom_site_aniso_U_12
Cl1 0.0474(3) 0.0224(3) 0.0215(3) 0.0008(2) 0.0020(2) -0.0012(2)
O1 0.0481(10) 0.0290(8) 0.0178(7) -0.0047(6) -0.0012(7) -0.0003(7)
O2 0.0504(10) 0.0219(8) 0.0203(7) -0.0069(6) -0.0019(7) 0.0027(7)
O3 0.0437(10) 0.0203(8) 0.0231(8) -0.0005(6) 0.0038(7) 0.0028(7)
O4 0.117(2) 0.0453(12) 0.0308(10) -0.0131(9) 0.0009(11) -0.0324(13)
O5 0.0881(17) 0.0486(12) 0.0286(10) -0.0095(9) 0.0180(10) -0.0264(11)
N1 0.0329(10) 0.0212(9) 0.0189(9) -0.0019(7) -0.0005(7) 0.0014(7)
N2 0.0424(12) 0.0259(10) 0.0222(9) -0.0059(8) 0.0010(8) -0.0029(8)
C1 0.0444(14) 0.0414(14) 0.0193(11) -0.0046(9) -0.0019(9) -0.0011(11)
C2 0.0280(11) 0.0249(11) 0.0230(11) -0.0056(8) -0.0016(8) -0.0024(8)
C3 0.0313(12) 0.0347(12) 0.0215(10) -0.0132(9) 0.0019(8) -0.0036(9)
C4 0.0333(12) 0.0271(11) 0.0346(12) -0.0169(9) 0.0027(9) -0.0034(9)
C5 0.0314(12) 0.0230(10) 0.0299(11) -0.0084(9) 0.0036(9) -0.0016(9)
C6 0.0264(11) 0.0231(10) 0.0231(10) -0.0071(8) 0.0010(8) -0.0014(8)
C7 0.0268(11) 0.0251(11) 0.0198(10) -0.0060(8) -0.0006(8) -0.0016(8)
C8 0.0292(11) 0.0229(10) 0.0226(10) -0.0047(8) 0.0012(8) -0.0011(8)
C9 0.0261(11) 0.0243(10) 0.0198(10) -0.0040(8) -0.0004(8) -0.0015(8)
C10 0.0292(11) 0.0233(10) 0.0226(10) -0.0070(8) -0.0006(8) -0.0012(8)
C11 0.0290(11) 0.0217(10) 0.0198(10) -0.0009(8) -0.0003(8) -0.0017(8)
C12 0.0284(11) 0.0271(11) 0.0226(10) -0.0062(9) 0.0008(8) -0.0034(9)
C13 0.0308(12) 0.0238(11) 0.0231(11) -0.0065(9) 0.0000(8) -0.0019(9)
C14 0.0274(11) 0.0223(10) 0.0227(10) -0.0035(8) 0.0015(8) -0.0019(8)
Cl2 0.0471(4) 0.0268(3) 0.0210(3) 0.0006(2) 0.0000(2) -0.0023(2)
O6 0.0475(10) 0.0297(9) 0.0177(8) -0.0055(6) 0.0008(7) -0.0049(7)
O7 0.0468(10) 0.0226(8) 0.0218(7) -0.0072(6) 0.0011(7) -0.0046(7)
O8 0.0425(10) 0.0213(8) 0.0240(8) -0.0038(6) -0.0037(7) -0.0045(7)
O9 0.137(3) 0.0490(13) 0.0371(11) -0.0154(10) -0.0156(13) -0.0227(15)
O10 0.0772(16) 0.0592(13) 0.0269(10) -0.0093(9) 0.0117(9) -0.0088(11)
N3 0.0341(10) 0.0224(9) 0.0190(9) -0.0044(7) 0.0005(7) -0.0022(7)
N4 0.0506(13) 0.0323(11) 0.0223(10) -0.0085(8) -0.0035(9) 0.0050(9)
C15 0.0492(16) 0.0442(15) 0.0199(11) -0.0036(10) 0.0000(10) -0.0097(12)
C16 0.0263(11) 0.0276(11) 0.0219(10) -0.0080(8) 0.0006(8) 0.0002(8)
C17 0.0309(12) 0.0336(12) 0.0243(10) -0.0133(9) -0.0014(9) 0.0008(9)
C18 0.0329(12) 0.0258(11) 0.0328(12) -0.0150(9) -0.0029(9) 0.0001(9)
C19 0.0309(12) 0.0215(10) 0.0309(11) -0.0077(9) -0.0033(9) -0.0013(8)
C20 0.0281(11) 0.0235(10) 0.0235(10) -0.0092(8) -0.0004(8) -0.0009(8)
C21 0.0264(11) 0.0237(10) 0.0221(10) -0.0087(8) -0.0004(8) -0.0007(8)
C22 0.0283(11) 0.0205(10) 0.0232(10) -0.0026(8) -0.0010(8) -0.0019(8)
C23 0.0262(11) 0.0251(11) 0.0196(10) -0.0056(8) 0.0004(8) -0.0029(8)
C24 0.0292(11) 0.0239(11) 0.0222(10) -0.0068(8) -0.0003(8) -0.0017(8)
C25 0.0276(11) 0.0248(10) 0.0204(10) -0.0022(8) 0.0005(8) -0.0021(8)
C26 0.0284(11) 0.0305(12) 0.0221(11) -0.0085(9) -0.0002(8) 0.0013(9)
C27 0.0315(12) 0.0267(11) 0.0261(11) -0.0101(9) -0.0017(9) 0.0021(9)
C28 0.0258(11) 0.0240(11) 0.0237(10) -0.0049(8) -0.0004(8) -0.0021(8)

loop_
_atom_type_symbol
_atom_type_description
_atom_type_scat_dispersion_real
_atom_type_scat_dispersion_imag
_atom_type_scat_source
C C 0.0181 0.0091 'International Tables Vol C Tables 4.2.6.8 and 6.1.1.4'
H H 0.0000 0.0000 'International Tables Vol C Tables 4.2.6.8 and 6.1.1.4'
N N 0.0311 0.0180 'International Tables Vol C Tables 4.2.6.8 and 6.1.1.4'
O O 0.0492 0.0322 'International Tables Vol C Tables 4.2.6.8 and 6.1.1.4'
Cl Cl 0.3639 0.7018 'International Tables Vol C Tables 4.2.6.8 and 6.1.1.4'

loop_
_geom_angle_atom_site_label_1
_geom_angle_atom_site_label_2
_geom_angle_atom_site_label_3
_geom_angle
C2 O1 C1 116.06(18)
C7 O2 H2 89(7)
C14 O3 H3 115(2)
C8 N1 C9 127.3(2)
C8 N1 H1 113(3)
C9 N1 H1 120(3)
O4 N2 C12 117.5(2)
O5 N2 O4 122.9(2)
O5 N2 C12 119.58(19)
O1 C1 H1A 109.5
O1 C1 H1B 109.5
O1 C1 H1C 109.5
H1A C1 H1B 109.5
H1A C1 H1C 109.5
H1B C1 H1C 109.5
O1 C2 C3 125.4(2)
O1 C2 C7 113.81(19)
C3 C2 C7 120.8(2)
C2 C3 H3A 119.6
C2 C3 C4 120.8(2)
C4 C3 H3A 119.6
C3 C4 H4 119.6
C5 C4 C3 120.8(2)
C5 C4 H4 119.6
C4 C5 H5 120.0
C4 C5 C6 120.1(2)
C6 C5 H5 120.0
C5 C6 C7 120.51(19)
C8 C6 C5 118.9(2)
C8 C6 C7 120.53(19)
O2 C7 C2 121.5(2)
O2 C7 C6 121.51(19)
O2 C7 H2 35(2)
C2 C7 H2 120(4)
C6 C7 C2 116.98(19)
C6 C7 H2 111(4)
N1 C8 C6 123.0(2)
N1 C8 H8 118.5
C6 C8 H8 118.5
N1 C9 C14 116.12(19)
C10 C9 N1 123.2(2)
C10 C9 C14 120.6(2)
C9 C10 H10 119.9
C11 C10 C9 120.3(2)
C11 C10 H10 119.9
C10 C11 Cl1 117.68(17)
C10 C11 C12 118.9(2)
C12 C11 Cl1 123.40(17)
C11 C12 N2 122.4(2)
C13 C12 N2 116.4(2)
C13 C12 C11 121.2(2)
C12 C13 H13 120.1
C14 C13 C12 119.9(2)
C14 C13 H13 120.1
O3 C14 C9 117.18(19)
O3 C14 C13 123.8(2)
C13 C14 C9 119.0(2)
C16 O6 C15 115.82(18)
C21 O7 H7 107(8)
C28 O8 H8A 112(2)
C22 N3 C23 127.1(2)
C22 N3 H3B 112(3)
C23 N3 H3B 121(3)
O9 N4 O10 123.6(2)
O9 N4 C26 116.9(2)
O10 N4 C26 119.5(2)
O6 C15 H15A 109.5
O6 C15 H15B 109.5
O6 C15 H15C 109.5
H15A C15 H15B 109.5
H15A C15 H15C 109.5
H15B C15 H15C 109.5
O6 C16 C17 125.5(2)
O6 C16 C21 113.52(19)
C17 C16 C21 120.9(2)
C16 C17 H17 119.5
C16 C17 C18 121.0(2)
C18 C17 H17 119.5
C17 C18 H18 119.7
C19 C18 C17 120.6(2)
C19 C18 H18 119.7
C18 C19 H19 120.0
C18 C19 C20 120.0(2)
C20 C19 H19 120.0
C19 C20 C21 120.9(2)
C22 C20 C19 118.8(2)
C22 C20 C21 120.26(19)
O7 C21 C16 122.0(2)
O7 C21 C20 121.50(19)
C16 C21 C20 116.46(19)
N3 C22 C20 123.3(2)
N3 C22 H22 118.4
C20 C22 H22 118.4
N3 C23 C28 116.91(19)
C24 C23 N3 122.7(2)
C24 C23 C28 120.4(2)
C23 C24 H24 119.8
C25 C24 C23 120.4(2)
C25 C24 H24 119.8
C24 C25 Cl2 117.55(17)
C24 C25 C26 118.5(2)
C26 C25 Cl2 123.84(17)
C25 C26 N4 121.5(2)
C27 C26 N4 116.6(2)
C27 C26 C25 121.9(2)
C26 C27 H27 120.3
C28 C27 C26 119.3(2)
C28 C27 H27 120.3
O8 C28 C23 116.88(19)
O8 C28 C27 123.7(2)
C27 C28 C23 119.5(2)

loop_
_geom_bond_atom_site_label_1
_geom_bond_atom_site_label_2
_geom_bond_distance
Cl1 C11 1.730(2)
O1 C1 1.437(3)
O1 C2 1.367(3)
O2 C7 1.282(3)
O2 H2 0.88(2)
O3 C14 1.353(3)
O3 H3 0.81(3)
O4 N2 1.210(3)
O5 N2 1.209(3)
N1 C8 1.322(3)
N1 C9 1.404(3)
N1 H1 0.82(4)
N2 C12 1.470(3)
C1 H1A 0.9800
C1 H1B 0.9800
C1 H1C 0.9800
C2 C3 1.377(3)
C2 C7 1.442(3)
C3 H3A 0.9500
C3 C4 1.426(3)
C4 H4 0.9500
C4 C5 1.354(3)
C5 H5 0.9500
C5 C6 1.435(3)
C6 C7 1.440(3)
C6 C8 1.402(3)
C7 H2 1.54(10)
C8 H8 0.9500
C9 C10 1.393(3)
C9 C14 1.407(3)
C10 H10 0.9500
C10 C11 1.385(3)
C11 C12 1.396(3)
C12 C13 1.395(3)
C13 H13 0.9500
C13 C14 1.385(3)
Cl2 C25 1.726(2)
O6 C15 1.442(3)
O6 C16 1.364(3)
O7 C21 1.281(3)
O7 H7 0.87(2)
O8 C28 1.354(3)
O8 H8A 0.82(3)
O9 N4 1.215(3)
O10 N4 1.217(3)
N3 C22 1.324(3)
N3 C23 1.399(3)
N3 H3B 0.85(4)
N4 C26 1.468(3)
C15 H15A 0.9800
C15 H15B 0.9800
C15 H15C 0.9800
C16 C17 1.376(3)
C16 C21 1.443(3)
C17 H17 0.9500
C17 C18 1.426(3)
C18 H18 0.9500
C18 C19 1.350(3)
C19 H19 0.9500
C19 C20 1.436(3)
C20 C21 1.443(3)
C20 C22 1.400(3)
C22 H22 0.9500
C23 C24 1.396(3)
C23 C28 1.405(3)
C24 H24 0.9500
C24 C25 1.386(3)
C25 C26 1.395(3)
C26 C27 1.391(3)
C27 H27 0.9500
C27 C28 1.387(3)

loop_
_geom_torsion_atom_site_label_1
_geom_torsion_atom_site_label_2
_geom_torsion_atom_site_label_3
_geom_torsion_atom_site_label_4
_geom_torsion
Cl1 C11 C12 N2 2.0(3)
Cl1 C11 C12 C13 -178.64(18)
O1 C2 C3 C4 -177.7(2)
O1 C2 C7 O2 -1.8(3)
O1 C2 C7 C6 177.43(19)
O4 N2 C12 C11 -150.3(3)
O4 N2 C12 C13 30.2(3)
O5 N2 C12 C11 32.1(4)
O5 N2 C12 C13 -147.4(2)
N1 C9 C10 C11 176.6(2)
N1 C9 C14 O3 2.6(3)
N1 C9 C14 C13 -177.9(2)
N2 C12 C13 C14 178.0(2)
C1 O1 C2 C3 5.8(3)
C1 O1 C2 C7 -173.8(2)
C2 C3 C4 C5 -0.3(4)
C3 C2 C7 O2 178.6(2)
C3 C2 C7 C6 -2.1(3)
C3 C4 C5 C6 -0.7(4)
C4 C5 C6 C7 0.3(3)
C4 C5 C6 C8 178.2(2)
C5 C6 C7 O2 -179.6(2)
C5 C6 C7 C2 1.1(3)
C5 C6 C8 N1 -178.4(2)
C7 C2 C3 C4 1.8(4)
C7 C6 C8 N1 -0.4(3)
C8 N1 C9 C10 6.0(4)
C8 N1 C9 C14 -175.9(2)
C8 C6 C7 O2 2.4(3)
C8 C6 C7 C2 -176.8(2)
C9 N1 C8 C6 -177.6(2)
C9 C10 C11 Cl1 -179.88(17)
C9 C10 C11 C12 1.2(3)
C10 C9 C14 O3 -179.2(2)
C10 C9 C14 C13 0.2(3)
C10 C11 C12 N2 -179.2(2)
C10 C11 C12 C13 0.2(3)
C11 C12 C13 C14 -1.4(4)
C12 C13 C14 O3 -179.5(2)
C12 C13 C14 C9 1.2(3)
C14 C9 C10 C11 -1.4(3)
Cl2 C25 C26 N4 3.5(3)
Cl2 C25 C26 C27 -175.35(18)
O6 C16 C17 C18 177.1(2)
O6 C16 C21 O7 2.4(3)
O6 C16 C21 C20 -176.97(19)
O9 N4 C26 C25 -145.2(3)
O9 N4 C26 C27 33.6(4)
O10 N4 C26 C25 35.3(4)
O10 N4 C26 C27 -145.8(2)
N3 C23 C24 C25 -178.3(2)
N3 C23 C28 O8 -2.9(3)
N3 C23 C28 C27 178.0(2)
N4 C26 C27 C28 179.5(2)
C15 O6 C16 C17 -3.8(3)
C15 O6 C16 C21 175.2(2)
C16 C17 C18 C19 0.0(4)
C17 C16 C21 O7 -178.5(2)
C17 C16 C21 C20 2.1(3)
C17 C18 C19 C20 1.4(4)
C18 C19 C20 C21 -1.1(3)
C18 C19 C20 C22 -178.7(2)
C19 C20 C21 O7 180.0(2)
C19 C20 C21 C16 -0.7(3)
C19 C20 C22 N3 178.3(2)
C21 C16 C17 C18 -1.8(4)
C21 C20 C22 N3 0.6(3)
C22 N3 C23 C24 -5.8(4)
C22 N3 C23 C28 176.2(2)
C22 C20 C21 O7 -2.4(3)
C22 C20 C21 C16 176.9(2)
C23 N3 C22 C20 177.6(2)
C23 C24 C25 Cl2 176.55(17)
C23 C24 C25 C26 -0.3(3)
C24 C23 C28 O8 179.0(2)
C24 C23 C28 C27 -0.1(3)
C24 C25 C26 N4 -180.0(2)
C24 C25 C26 C27 1.2(4)
C25 C26 C27 C28 -1.6(4)
C26 C27 C28 O8 -178.0(2)
C26 C27 C28 C23 1.1(3)
C28 C23 C24 C25 -0.3(3)
